data_7033978
loop_
_publ_author_name
'Zhang, Yuan-Yuan'
'Zhao, Hong'
'Yang, En-Cui'
'Liu, Zhong-Yi'
'Shang, Qiu'
'Zhao, Xiao-Jun'

_publ_section_title
;
 Triazolate-based 3D frameworks and a 2D layer with centrosymmetric
 Cu(II)7, Cu(II)5, Cu(II)4 clusters and tunable interlayer/interchain
 compactness: hydrothermal syntheses, crystal structures and magnetic
 properties.
;
_journal_issue 12
_journal_name_full 'Dalton transactions (Cambridge, England : 2003)'
_journal_page_first 5826
_journal_page_last 5836
_journal_paper_doi 10.1039/c4dt04013a
_journal_volume 44
_journal_year 2015
_chemical_formula_sum 'C24 H22 Cu5 N12 O12'
_chemical_formula_weight 988.24
_chemical_name_systematic
; 
 ? 
;
_space_group_IT_number 2
_symmetry_cell_setting triclinic
_symmetry_space_group_name_Hall '-P 1'
_symmetry_space_group_name_H-M 'P -1'
_atom_sites_solution_hydrogens geom
_atom_sites_solution_primary direct
_atom_sites_solution_secondary difmap
_audit_creation_method SHELXL-97
_audit_update_record
;
2015-02-01 deposited with the CCDC.
2015-02-10 downloaded from the CCDC.
;
_cell_angle_alpha 76.545(2)
_cell_angle_beta 82.101(2)
_cell_angle_gamma 79.927(2)
_cell_formula_units_Z 2
_cell_length_a 10.5526(10)
_cell_length_b 10.8749(10)
_cell_length_c 15.3643(14)
_cell_measurement_reflns_used 2176
_cell_measurement_temperature 296(2)
_cell_measurement_theta_max 27.55
_cell_measurement_theta_min 2.51
_cell_volume 1679.7(3)
_computing_cell_refinement 'Bruker SMART'
_computing_data_collection 'Bruker SMART'
_computing_data_reduction 'Bruker SAINT'
_computing_molecular_graphics 'Bruker SHELXTL'
_computing_publication_material 'Bruker SHELXTL'
_computing_structure_refinement 'SHELXL-97 (Sheldrick, 1997)'
_computing_structure_solution 'SHELXS-97 (Sheldrick, 1990)'
_diffrn_ambient_temperature 296(2)
_diffrn_measured_fraction_theta_full 0.996
_diffrn_measured_fraction_theta_max 0.996
_diffrn_measurement_device_type 'CCD area detector'
_diffrn_measurement_method 'phi and omega scans'
_diffrn_radiation_monochromator graphite
_diffrn_radiation_source 'fine-focus sealed tube'
_diffrn_radiation_type MoK\a
_diffrn_radiation_wavelength 0.71073
_diffrn_reflns_av_R_equivalents 0.0366
_diffrn_reflns_av_unetI/netI 0.0884
_diffrn_reflns_limit_h_max 12
_diffrn_reflns_limit_h_min -12
_diffrn_reflns_limit_k_max 12
_diffrn_reflns_limit_k_min -12
_diffrn_reflns_limit_l_max 17
_diffrn_reflns_limit_l_min -18
_diffrn_reflns_number 9408
_diffrn_reflns_theta_full 25.01
_diffrn_reflns_theta_max 25.01
_diffrn_reflns_theta_min 1.37
_exptl_absorpt_coefficient_mu 3.193
_exptl_absorpt_correction_T_max 0.7203
_exptl_absorpt_correction_T_min 0.6816
_exptl_absorpt_correction_type multi-scan
_exptl_absorpt_process_details sadabs
_exptl_crystal_colour yellow
_exptl_crystal_density_diffrn 1.954
_exptl_crystal_density_meas ?
_exptl_crystal_density_method 'not measured'
_exptl_crystal_description block
_exptl_crystal_F_000 982
_exptl_crystal_size_max 0.13
_exptl_crystal_size_mid 0.12
_exptl_crystal_size_min 0.11
_refine_diff_density_max 2.318
_refine_diff_density_min -0.580
_refine_diff_density_rms 0.127
_refine_ls_extinction_method none
_refine_ls_goodness_of_fit_ref 1.002
_refine_ls_hydrogen_treatment constr
_refine_ls_matrix_type full
_refine_ls_number_parameters 489
_refine_ls_number_reflns 5894
_refine_ls_number_restraints 0
_refine_ls_restrained_S_all 1.002
_refine_ls_R_factor_all 0.0856
_refine_ls_R_factor_gt 0.0466
_refine_ls_shift/su_max 0.001
_refine_ls_shift/su_mean 0.000
_refine_ls_structure_factor_coef Fsqd
_refine_ls_weighting_details 'calc w=1/[\s^2^(Fo^2^)+(0.0324P)^2^+0.0000P] where P=(Fo^2^+2Fc^2^)/3'
_refine_ls_weighting_scheme calc
_refine_ls_wR_factor_gt 0.0814
_refine_ls_wR_factor_ref 0.0916
_reflns_number_gt 3927
_reflns_number_total 5894
_reflns_threshold_expression >2sigma(I)
_cod_data_source_file c4dt04013a2.cif
_cod_data_source_block n140321c
_cod_depositor_comments
;
The following automatic conversions were performed:

'_symmetry_cell_setting' value 'Triclinic' changed to 'triclinic'
according to
/usr/data/users/saulius/crontab/automatic-downloads/rss-feeds/RSC/lib/dictionaries/cif_core.dic
dictionary named 'cif_core.dic' version 2.4.2 from 2011-04-26.

'_exptl_crystal_density_meas' value 'none' was changed to '?' - the
value is perceived as not measured.

Automatic conversion script
Id: cif_fix_values 3008 2015-01-20 13:52:24Z robertas 

 Adding full bibliography for 7033976--7033979.cif.
;
_cod_original_sg_symbol_H-M P-1
_cod_database_code 7033978

loop_
_symmetry_equiv_pos_as_xyz
'x, y, z'
'-x, -y, -z'

loop_
_atom_site_label
_atom_site_type_symbol
_atom_site_fract_x
_atom_site_fract_y
_atom_site_fract_z
_atom_site_U_iso_or_equiv
_atom_site_adp_type
_atom_site_occupancy
_atom_site_symmetry_multiplicity
_atom_site_calc_flag
_atom_site_refinement_flags
_atom_site_disorder_assembly
_atom_site_disorder_group
Cu1 Cu 0.15906(7) 0.51020(7) 0.15969(4) 0.01948(19) Uani 1 1 d . . .
Cu2 Cu -0.07311(7) 0.76119(7) 0.09159(4) 0.01700(19) Uani 1 1 d . . .
Cu3 Cu 0.0000 0.5000 0.0000 0.0168(2) Uani 1 2 d S . .
Cu4 Cu 0.32016(7) 0.49567(7) 0.34245(4) 0.01753(19) Uani 1 1 d . . .
Cu5 Cu 0.5000 0.5000 0.5000 0.0188(3) Uani 1 2 d S . .
Cu6 Cu 0.61937(7) 0.60361(7) 0.28462(4) 0.01699(19) Uani 1 1 d . . .
O1 O 0.2089(4) 0.3944(4) 0.3045(2) 0.0245(11) Uani 1 1 d . . .
O2 O 0.3138(4) 0.2035(5) 0.3624(3) 0.0390(12) Uani 1 1 d . . .
O3 O -0.2480(4) 0.4572(4) 0.2686(3) 0.0341(11) Uani 1 1 d . . .
O4 O -0.3612(5) 0.3410(5) 0.3813(4) 0.0536(15) Uani 1 1 d . . .
O5 O 0.1630(4) 0.6380(4) -0.0189(3) 0.0299(11) Uani 1 1 d . . .
O6 O 0.0619(4) 0.8285(4) 0.0026(2) 0.0245(10) Uani 1 1 d . . .
O7 O 0.2384(4) 1.2319(4) -0.1711(3) 0.0254(10) Uani 1 1 d . . .
O8 O 0.4236(4) 1.2017(4) -0.2507(2) 0.0240(10) Uani 1 1 d . . .
O9 O -0.0167(3) 0.5421(3) 0.1205(2) 0.0154(9) Uani 1 1 d . . .
H9 H -0.0789 0.4969 0.1642 0.018 Uiso 1 1 calc R . .
O10 O 0.4433(3) 0.5809(3) 0.3819(2) 0.0135(9) Uani 1 1 d . . .
H10' H 0.3996 0.6671 0.3855 0.016 Uiso 1 1 calc R . .
N1 N 0.0305(5) 0.7603(5) 0.1906(3) 0.0213(12) Uani 1 1 d . . .
N2 N 0.1083(5) 0.6541(5) 0.2215(3) 0.0213(12) Uani 1 1 d . . .
N3 N 0.1693(5) 0.6701(5) 0.2887(3) 0.0241(12) Uani 1 1 d . . .
N4 N 0.3486(4) 0.5372(5) 0.1461(3) 0.0193(12) Uani 1 1 d . . .
N5 N 0.4074(4) 0.5331(4) 0.2183(3) 0.0161(11) Uani 1 1 d . . .
N6 N 0.5170(5) 0.5794(5) 0.1928(3) 0.0205(12) Uani 1 1 d . . .
N7 N 0.2013(5) 0.3533(5) 0.1076(3) 0.0197(12) Uani 1 1 d . . .
N8 N 0.1336(4) 0.3574(4) 0.0396(3) 0.0179(12) Uani 1 1 d . . .
N9 N 0.1691(5) 0.2505(5) 0.0103(3) 0.0196(12) Uani 1 1 d . . .
N10 N 0.7114(4) 0.6166(5) 0.3864(3) 0.0200(12) Uani 1 1 d . . .
N11 N 0.6604(4) 0.5718(4) 0.4684(3) 0.0164(12) Uani 1 1 d . . .
N12 N 0.7427(5) 0.5675(5) 0.5285(3) 0.0215(13) Uani 1 1 d . . .
C1 C 0.1256(6) 0.7897(6) 0.2989(4) 0.0289(16) Uani 1 1 d . . .
H1 H 0.1503 0.8276 0.3410 0.035 Uiso 1 1 calc R . .
C2 C 0.0394(6) 0.8473(6) 0.2380(4) 0.0302(16) Uani 1 1 d . . .
H2 H -0.0046 0.9303 0.2307 0.036 Uiso 1 1 calc R . .
C3 C 0.5308(6) 0.6127(6) 0.1029(4) 0.0297(17) Uani 1 1 d . . .
H3 H 0.5998 0.6471 0.0669 0.036 Uiso 1 1 calc R . .
C4 C 0.4226(6) 0.5861(6) 0.0743(4) 0.0244(16) Uani 1 1 d . . .
H4 H 0.4048 0.6000 0.0149 0.029 Uiso 1 1 calc R . .
C5 C 0.2611(6) 0.1767(6) 0.0598(4) 0.0277(16) Uani 1 1 d . . .
H5 H 0.3034 0.0962 0.0535 0.033 Uiso 1 1 calc R . .
C6 C 0.2803(6) 0.2429(6) 0.1206(4) 0.0310(17) Uani 1 1 d . . .
H6 H 0.3386 0.2156 0.1639 0.037 Uiso 1 1 calc R . .
C7 C 0.8468(6) 0.6132(7) 0.4833(4) 0.0317(18) Uani 1 1 d . . .
H7 H 0.9195 0.6230 0.5076 0.038 Uiso 1 1 calc R . .
C8 C 0.8272(6) 0.6431(7) 0.3939(4) 0.0324(18) Uani 1 1 d . . .
H8 H 0.8850 0.6764 0.3465 0.039 Uiso 1 1 calc R . .
C9 C 0.0916(6) 0.2206(6) 0.3456(3) 0.0189(14) Uani 1 1 d . . .
C10 C -0.0214(6) 0.3032(6) 0.3291(4) 0.0264(16) Uani 1 1 d . . .
H10 H -0.0177 0.3900 0.3080 0.032 Uiso 1 1 calc R . .
C11 C -0.1405(6) 0.2609(6) 0.3429(4) 0.0271(16) Uani 1 1 d . . .
C12 C -0.1450(6) 0.1308(6) 0.3751(4) 0.0309(17) Uani 1 1 d . . .
H12 H -0.2242 0.1006 0.3868 0.037 Uiso 1 1 calc R . .
C13 C -0.0326(6) 0.0470(6) 0.3896(4) 0.0319(17) Uani 1 1 d . . .
H13 H -0.0356 -0.0401 0.4089 0.038 Uiso 1 1 calc R . .
C14 C 0.0848(6) 0.0918(6) 0.3754(4) 0.0274(15) Uani 1 1 d . . .
H14 H 0.1603 0.0344 0.3861 0.033 Uiso 1 1 calc R . .
C15 C 0.2168(6) 0.2712(7) 0.3376(4) 0.0216(15) Uani 1 1 d . . .
C16 C -0.2616(7) 0.3588(7) 0.3304(5) 0.0337(18) Uani 1 1 d . . .
C17 C 0.2423(5) 0.8245(5) -0.1071(3) 0.0162(13) Uani 1 1 d . . .
C18 C 0.2410(5) 0.9560(5) -0.1190(3) 0.0165(13) Uani 1 1 d . . .
H18 H 0.1825 1.0032 -0.0837 0.020 Uiso 1 1 calc R . .
C19 C 0.3292(6) 1.0158(6) -0.1851(3) 0.0193(14) Uani 1 1 d . . .
C20 C 0.4141(6) 0.9456(6) -0.2371(4) 0.0236(15) Uani 1 1 d . . .
H20 H 0.4724 0.9858 -0.2808 0.028 Uiso 1 1 calc R . .
C21 C 0.4144(6) 0.8159(6) -0.2256(4) 0.0262(15) Uani 1 1 d . . .
H21 H 0.4718 0.7691 -0.2617 0.031 Uiso 1 1 calc R . .
C22 C 0.3287(6) 0.7562(6) -0.1598(4) 0.0226(15) Uani 1 1 d . . .
H22 H 0.3296 0.6685 -0.1512 0.027 Uiso 1 1 calc R . .
C23 C 0.1501(6) 0.7568(6) -0.0362(4) 0.0222(15) Uani 1 1 d . . .
C24 C 0.3297(6) 1.1586(6) -0.2022(3) 0.0169(14) Uani 1 1 d . . .
O11 O 0.4062(12) 0.1021(11) 0.5366(7) 0.078(3) Uani 0.531(7) 1 d P A 1
O11' O 0.5140(13) 0.1499(13) 0.4702(8) 0.078(3) Uani 0.469(7) 1 d P A 2
O12' O 0.6332(19) 0.1655(19) 0.6131(12) 0.049(3) Uani 0.458(15) 1 d P B 1
O12 O 0.6401(15) 0.1905(15) 0.5629(10) 0.049(3) Uani 0.542(15) 1 d P B 2

loop_
_atom_site_aniso_label
_atom_site_aniso_U_11
_atom_site_aniso_U_22
_atom_site_aniso_U_33
_atom_site_aniso_U_23
_atom_site_aniso_U_13
_atom_site_aniso_U_12
Cu1 0.0174(4) 0.0241(4) 0.0216(4) -0.0113(3) -0.0095(3) -0.0010(4)
Cu2 0.0167(4) 0.0216(4) 0.0145(4) -0.0061(3) -0.0032(3) -0.0034(4)
Cu3 0.0209(6) 0.0167(6) 0.0144(5) -0.0045(4) -0.0090(4) 0.0003(5)
Cu4 0.0182(4) 0.0253(4) 0.0118(3) -0.0029(3) -0.0046(3) -0.0097(4)
Cu5 0.0179(6) 0.0260(6) 0.0139(5) 0.0018(5) -0.0077(4) -0.0108(5)
Cu6 0.0185(4) 0.0208(4) 0.0136(3) -0.0034(3) -0.0064(3) -0.0050(4)
O1 0.035(3) 0.028(3) 0.015(2) -0.0007(19) -0.0091(19) -0.017(2)
O2 0.018(3) 0.040(3) 0.058(3) -0.007(3) -0.009(2) -0.004(3)
O3 0.037(3) 0.025(3) 0.042(3) -0.011(2) -0.022(2) 0.010(2)
O4 0.031(3) 0.035(3) 0.099(4) -0.023(3) -0.007(3) -0.004(3)
O5 0.028(3) 0.017(3) 0.042(3) 0.000(2) 0.003(2) -0.010(2)
O6 0.022(3) 0.029(3) 0.023(2) -0.005(2) 0.0053(19) -0.008(2)
O7 0.023(3) 0.027(3) 0.028(2) -0.011(2) 0.006(2) -0.009(2)
O8 0.024(3) 0.018(2) 0.027(2) -0.0021(19) 0.0066(19) -0.008(2)
O9 0.018(2) 0.019(2) 0.0111(18) -0.0023(17) -0.0039(16) -0.0070(19)
O10 0.014(2) 0.013(2) 0.0143(18) -0.0007(17) -0.0062(16) -0.0011(18)
N1 0.017(3) 0.032(3) 0.017(2) -0.009(2) -0.001(2) -0.005(3)
N2 0.023(3) 0.026(3) 0.017(2) -0.003(2) -0.009(2) -0.004(3)
N3 0.021(3) 0.032(3) 0.024(3) -0.017(3) -0.012(2) 0.005(3)
N4 0.021(3) 0.027(3) 0.012(2) -0.006(2) -0.005(2) -0.002(3)
N5 0.013(3) 0.027(3) 0.010(2) -0.006(2) -0.002(2) -0.005(2)
N6 0.022(3) 0.023(3) 0.017(3) -0.005(2) -0.004(2) -0.004(3)
N7 0.016(3) 0.026(3) 0.018(3) -0.002(2) -0.011(2) -0.003(3)
N8 0.018(3) 0.022(3) 0.018(2) -0.010(2) -0.006(2) -0.003(2)
N9 0.020(3) 0.021(3) 0.019(3) -0.008(2) 0.000(2) -0.002(3)
N10 0.016(3) 0.030(3) 0.016(2) -0.004(2) -0.004(2) -0.008(3)
N11 0.017(3) 0.027(3) 0.008(2) -0.002(2) -0.004(2) -0.010(2)
N12 0.022(3) 0.034(3) 0.011(2) -0.003(2) -0.005(2) -0.013(3)
C1 0.029(4) 0.029(4) 0.035(4) -0.019(3) -0.017(3) 0.004(3)
C2 0.035(4) 0.019(4) 0.042(4) -0.018(3) -0.018(3) 0.007(3)
C3 0.026(4) 0.048(5) 0.017(3) -0.004(3) 0.000(3) -0.015(4)
C4 0.022(4) 0.040(4) 0.012(3) -0.003(3) -0.006(3) -0.005(3)
C5 0.034(4) 0.023(4) 0.025(3) -0.006(3) -0.017(3) 0.011(3)
C6 0.032(4) 0.034(4) 0.027(4) -0.009(3) -0.019(3) 0.013(3)
C7 0.020(4) 0.057(5) 0.023(3) -0.008(3) -0.005(3) -0.018(4)
C8 0.026(4) 0.059(5) 0.015(3) -0.008(3) 0.004(3) -0.021(4)
C9 0.020(4) 0.021(4) 0.016(3) -0.002(3) -0.006(3) -0.001(3)
C10 0.036(4) 0.021(4) 0.027(3) -0.001(3) -0.012(3) -0.014(3)
C11 0.025(4) 0.021(4) 0.039(4) -0.009(3) -0.009(3) -0.004(3)
C12 0.023(4) 0.029(4) 0.044(4) -0.011(3) 0.000(3) -0.011(4)
C13 0.036(5) 0.013(4) 0.048(4) -0.006(3) -0.006(3) -0.005(3)
C14 0.027(4) 0.021(4) 0.031(3) 0.000(3) -0.010(3) 0.003(3)
C15 0.018(4) 0.037(4) 0.013(3) -0.009(3) -0.002(3) -0.007(3)
C16 0.030(5) 0.022(4) 0.059(5) -0.021(4) -0.023(4) 0.000(4)
C17 0.015(3) 0.017(3) 0.016(3) -0.001(3) -0.004(2) -0.002(3)
C18 0.012(3) 0.015(3) 0.020(3) 0.002(3) -0.005(3) 0.001(3)
C19 0.019(4) 0.023(4) 0.014(3) 0.001(3) -0.004(3) -0.003(3)
C20 0.025(4) 0.027(4) 0.018(3) -0.004(3) 0.006(3) -0.009(3)
C21 0.030(4) 0.024(4) 0.021(3) -0.006(3) 0.003(3) 0.003(3)
C22 0.030(4) 0.015(3) 0.022(3) 0.001(3) -0.003(3) -0.008(3)
C23 0.023(4) 0.029(4) 0.017(3) -0.001(3) -0.003(3) -0.013(3)
C24 0.016(4) 0.024(4) 0.012(3) -0.004(3) -0.003(3) -0.003(3)
O11 0.091(8) 0.072(7) 0.070(6) -0.010(5) -0.033(5) 0.001(6)
O11' 0.091(8) 0.072(7) 0.070(6) -0.010(5) -0.033(5) 0.001(6)
O12' 0.049(5) 0.042(7) 0.059(8) -0.022(8) -0.008(8) 0.003(4)
O12 0.049(5) 0.042(7) 0.059(8) -0.022(8) -0.008(8) 0.003(4)

loop_
_atom_type_symbol
_atom_type_description
_atom_type_scat_dispersion_real
_atom_type_scat_dispersion_imag
_atom_type_scat_source
C C 0.0033 0.0016 'International Tables Vol C Tables 4.2.6.8 and 6.1.1.4'
H H 0.0000 0.0000 'International Tables Vol C Tables 4.2.6.8 and 6.1.1.4'
N N 0.0061 0.0033 'International Tables Vol C Tables 4.2.6.8 and 6.1.1.4'
O O 0.0106 0.0060 'International Tables Vol C Tables 4.2.6.8 and 6.1.1.4'
Cu Cu 0.3201 1.2651 'International Tables Vol C Tables 4.2.6.8 and 6.1.1.4'

loop_
_geom_angle_atom_site_label_1
_geom_angle_atom_site_label_2
_geom_angle_atom_site_label_3
_geom_angle
_geom_angle_site_symmetry_1
_geom_angle_site_symmetry_3
N2 Cu1 O9 88.75(17) . .
N2 Cu1 N7 174.24(18) . .
O9 Cu1 N7 90.22(16) . .
N2 Cu1 N4 90.35(19) . .
O9 Cu1 N4 153.64(16) . .
N7 Cu1 N4 93.08(19) . .
N2 Cu1 O1 83.14(17) . .
O9 Cu1 O1 123.26(13) . .
N7 Cu1 O1 92.70(16) . .
N4 Cu1 O1 82.72(15) . .
O6 Cu2 O7 156.53(18) . 2_575
O6 Cu2 N1 90.52(17) . .
O7 Cu2 N1 92.76(17) 2_575 .
O6 Cu2 N9 88.56(16) . 2_565
O7 Cu2 N9 89.82(17) 2_575 2_565
N1 Cu2 N9 175.5(2) . 2_565
O6 Cu2 O9 105.66(16) . .
O7 Cu2 O9 97.72(15) 2_575 .
N1 Cu2 O9 86.98(17) . .
N9 Cu2 O9 89.04(16) 2_565 .
N8 Cu3 N8 179.999(2) . 2_565
N8 Cu3 O9 91.01(16) . 2_565
N8 Cu3 O9 88.99(16) 2_565 2_565
N8 Cu3 O9 88.99(16) . .
N8 Cu3 O9 91.01(16) 2_565 .
O9 Cu3 O9 180.0 2_565 .
N8 Cu3 O5 87.22(15) . .
N8 Cu3 O5 92.79(15) 2_565 .
O9 Cu3 O5 101.97(13) 2_565 .
O9 Cu3 O5 78.03(13) . .
N8 Cu3 O5 92.79(15) . 2_565
N8 Cu3 O5 87.21(15) 2_565 2_565
O9 Cu3 O5 78.03(13) 2_565 2_565
O9 Cu3 O5 101.97(13) . 2_565
O5 Cu3 O5 180.0 . 2_565
O10 Cu4 O1 174.33(18) . .
O10 Cu4 N5 89.39(14) . .
O1 Cu4 N5 90.15(15) . .
O10 Cu4 N12 88.99(14) . 2_666
O1 Cu4 N12 90.49(15) . 2_666
N5 Cu4 N12 170.0(2) . 2_666
O10 Cu4 N3 100.52(16) . .
O1 Cu4 N3 85.05(16) . .
N5 Cu4 N3 84.18(18) . .
N12 Cu4 N3 105.79(19) 2_666 .
N11 Cu5 N11 179.999(1) . 2_666
N11 Cu5 O10 88.84(15) . 2_666
N11 Cu5 O10 91.16(15) 2_666 2_666
N11 Cu5 O10 91.16(15) . .
N11 Cu5 O10 88.84(15) 2_666 .
O10 Cu5 O10 180.000(1) 2_666 .
O3 Cu6 N6 93.03(19) 1_655 .
O3 Cu6 N10 87.16(19) 1_655 .
N6 Cu6 N10 174.14(18) . .
O3 Cu6 O8 143.91(17) 1_655 2_675
N6 Cu6 O8 92.98(18) . 2_675
N10 Cu6 O8 90.29(17) . 2_675
O3 Cu6 O10 121.80(16) 1_655 .
N6 Cu6 O10 87.09(15) . .
N10 Cu6 O10 87.83(15) . .
O8 Cu6 O10 94.03(15) 2_675 .
C15 O1 Cu4 120.3(3) . .
C15 O1 Cu1 128.8(3) . .
Cu4 O1 Cu1 104.56(15) . .
C16 O3 Cu6 112.2(5) . 1_455
C23 O5 Cu3 129.1(4) . .
C23 O6 Cu2 122.8(4) . .
C24 O7 Cu2 144.4(4) . 2_575
C24 O8 Cu6 108.6(4) . 2_675
Cu1 O9 Cu3 107.16(18) . .
Cu1 O9 Cu2 105.05(13) . .
Cu3 O9 Cu2 103.78(14) . .
Cu1 O9 H9 113.3 . .
Cu3 O9 H9 113.3 . .
Cu2 O9 H9 113.3 . .
Cu5 O10 Cu4 114.85(16) . .
Cu5 O10 Cu6 107.77(15) . .
Cu4 O10 Cu6 112.91(15) . .
Cu5 O10 H10' 107.0 . .
Cu4 O10 H10' 107.0 . .
Cu6 O10 H10' 107.0 . .
N2 N1 C2 108.2(4) . .
N2 N1 Cu2 118.1(3) . .
C2 N1 Cu2 133.6(5) . .
N1 N2 N3 110.1(5) . .
N1 N2 Cu1 124.3(3) . .
N3 N2 Cu1 124.1(4) . .
C1 N3 N2 105.8(5) . .
C1 N3 Cu4 140.3(4) . .
N2 N3 Cu4 113.7(4) . .
C4 N4 N5 107.8(4) . .
C4 N4 Cu1 130.3(4) . .
N5 N4 Cu1 120.3(3) . .
N6 N5 N4 109.4(4) . .
N6 N5 Cu4 126.9(3) . .
N4 N5 Cu4 122.6(3) . .
N5 N6 C3 108.4(4) . .
N5 N6 Cu6 119.5(3) . .
C3 N6 Cu6 131.7(4) . .
C6 N7 N8 108.1(5) . .
C6 N7 Cu1 138.1(4) . .
N8 N7 Cu1 113.8(4) . .
N9 N8 N7 108.8(5) . .
N9 N8 Cu3 128.9(3) . .
N7 N8 Cu3 122.3(4) . .
N8 N9 C5 108.5(4) . .
N8 N9 Cu2 114.2(4) . 2_565
C5 N9 Cu2 137.3(4) . 2_565
N11 N10 C8 106.9(4) . .
N11 N10 Cu6 117.2(3) . .
C8 N10 Cu6 135.0(4) . .
N10 N11 N12 110.3(4) . .
N10 N11 Cu5 126.2(3) . .
N12 N11 Cu5 123.0(3) . .
C7 N12 N11 107.2(4) . .
C7 N12 Cu4 136.8(3) . 2_666
N11 N12 Cu4 115.9(3) . 2_666
N3 C1 C2 109.5(5) . .
N3 C1 H1 125.3 . .
C2 C1 H1 125.3 . .
N1 C2 C1 106.4(6) . .
N1 C2 H2 126.8 . .
C1 C2 H2 126.8 . .
N6 C3 C4 106.4(5) . .
N6 C3 H3 126.8 . .
C4 C3 H3 126.8 . .
N4 C4 C3 108.0(5) . .
N4 C4 H4 126.0 . .
C3 C4 H4 126.0 . .
N9 C5 C6 106.5(6) . .
N9 C5 H5 126.7 . .
C6 C5 H5 126.7 . .
N7 C6 C5 108.1(5) . .
N7 C6 H6 126.0 . .
C5 C6 H6 126.0 . .
N12 C7 C8 107.1(5) . .
N12 C7 H7 126.4 . .
C8 C7 H7 126.4 . .
N10 C8 C7 108.4(5) . .
N10 C8 H8 125.8 . .
C7 C8 H8 125.8 . .
C10 C9 C14 118.3(5) . .
C10 C9 C15 120.3(5) . .
C14 C9 C15 121.2(6) . .
C9 C10 C11 122.0(6) . .
C9 C10 H10 119.0 . .
C11 C10 H10 119.0 . .
C10 C11 C12 118.5(6) . .
C10 C11 C16 118.8(6) . .
C12 C11 C16 122.4(6) . .
C13 C12 C11 120.0(6) . .
C13 C12 H12 120.0 . .
C11 C12 H12 120.0 . .
C12 C13 C14 120.2(6) . .
C12 C13 H13 119.9 . .
C14 C13 H13 119.9 . .
C9 C14 C13 120.9(6) . .
C9 C14 H14 119.6 . .
C13 C14 H14 119.6 . .
O2 C15 O1 124.2(5) . .
O2 C15 C9 121.8(6) . .
O1 C15 C9 114.0(6) . .
O4 C16 O3 125.5(7) . .
O4 C16 C11 119.6(6) . .
O3 C16 C11 114.8(6) . .
C22 C17 C18 119.9(5) . .
C22 C17 C23 119.6(5) . .
C18 C17 C23 120.5(5) . .
C17 C18 C19 118.9(6) . .
C17 C18 H18 120.5 . .
C19 C18 H18 120.5 . .
C20 C19 C18 120.0(5) . .
C20 C19 C24 119.0(5) . .
C18 C19 C24 121.0(5) . .
C19 C20 C21 120.9(5) . .
C19 C20 H20 119.5 . .
C21 C20 H20 119.5 . .
C20 C21 C22 119.4(6) . .
C20 C21 H21 120.3 . .
C22 C21 H21 120.3 . .
C17 C22 C21 120.9(5) . .
C17 C22 H22 119.6 . .
C21 C22 H22 119.6 . .
O5 C23 O6 124.4(5) . .
O5 C23 C17 119.6(6) . .
O6 C23 C17 116.0(5) . .
O8 C24 O7 120.8(5) . .
O8 C24 C19 117.2(5) . .
O7 C24 C19 121.9(5) . .

loop_
_geom_bond_atom_site_label_1
_geom_bond_atom_site_label_2
_geom_bond_distance
_geom_bond_site_symmetry_2
Cu1 N2 1.974(5) .
Cu1 O9 1.977(3) .
Cu1 N7 2.006(5) .
Cu1 N4 2.047(4) .
Cu1 O1 2.366(4) .
Cu2 O6 1.949(4) .
Cu2 O7 1.988(4) 2_575
Cu2 N1 1.989(4) .
Cu2 N9 2.017(4) 2_565
Cu2 O9 2.304(4) .
Cu3 N8 1.947(5) .
Cu3 N8 1.947(5) 2_565
Cu3 O9 1.987(3) 2_565
Cu3 O9 1.987(3) .
Cu3 O5 2.420(3) .
Cu3 O5 2.420(3) 2_565
Cu4 O10 1.953(3) .
Cu4 O1 1.968(3) .
Cu4 N5 1.984(4) .
Cu4 N12 2.002(4) 2_666
Cu4 N3 2.322(5) .
Cu5 N11 1.942(4) .
Cu5 N11 1.942(4) 2_666
Cu5 O10 1.949(3) 2_666
Cu5 O10 1.949(3) .
Cu6 O3 1.965(5) 1_655
Cu6 N6 1.980(4) .
Cu6 N10 1.994(4) .
Cu6 O8 2.044(4) 2_675
Cu6 O10 2.230(3) .
O1 C15 1.310(7) .
O2 C15 1.203(7) .
O3 C16 1.269(7) .
O3 Cu6 1.965(5) 1_455
O4 C16 1.237(8) .
O5 C23 1.244(7) .
O6 C23 1.281(8) .
O7 C24 1.255(7) .
O7 Cu2 1.988(4) 2_575
O8 C24 1.246(6) .
O8 Cu6 2.044(4) 2_675
O9 H9 0.9800 .
O10 H10' 0.9800 .
N1 N2 1.324(7) .
N1 C2 1.343(7) .
N2 N3 1.347(5) .
N3 C1 1.339(8) .
N4 C4 1.322(6) .
N4 N5 1.332(5) .
N5 N6 1.316(5) .
N6 C3 1.337(6) .
N7 C6 1.327(8) .
N7 N8 1.333(5) .
N8 N9 1.319(6) .
N9 C5 1.346(7) .
N9 Cu2 2.017(4) 2_565
N10 N11 1.317(5) .
N10 C8 1.329(7) .
N11 N12 1.340(5) .
N12 C7 1.326(6) .
N12 Cu4 2.002(4) 2_666
C1 C2 1.363(8) .
C1 H1 0.9300 .
C2 H2 0.9300 .
C3 C4 1.375(7) .
C3 H3 0.9300 .
C4 H4 0.9300 .
C5 C6 1.361(7) .
C5 H5 0.9300 .
C6 H6 0.9300 .
C7 C8 1.372(7) .
C7 H7 0.9300 .
C8 H8 0.9300 .
C9 C10 1.377(8) .
C9 C14 1.380(8) .
C9 C15 1.497(7) .
C10 C11 1.385(7) .
C10 H10 0.9300 .
C11 C12 1.394(8) .
C11 C16 1.516(9) .
C12 C13 1.373(9) .
C12 H12 0.9300 .
C13 C14 1.381(7) .
C13 H13 0.9300 .
C14 H14 0.9300 .
C17 C22 1.371(8) .
C17 C18 1.397(7) .
C17 C23 1.503(7) .
C18 C19 1.402(7) .
C18 H18 0.9300 .
C19 C20 1.368(8) .
C19 C24 1.514(8) .
C20 C21 1.380(8) .
C20 H20 0.9300 .
C21 C22 1.382(7) .
C21 H21 0.9300 .
C22 H22 0.9300 .

loop_
_geom_torsion_atom_site_label_1
_geom_torsion_atom_site_label_2
_geom_torsion_atom_site_label_3
_geom_torsion_atom_site_label_4
_geom_torsion
_geom_torsion_site_symmetry_1
_geom_torsion_site_symmetry_4
O10 Cu4 O1 C15 30.0(16) . .
N5 Cu4 O1 C15 115.3(4) . .
N12 Cu4 O1 C15 -54.7(5) 2_666 .
N3 Cu4 O1 C15 -160.5(4) . .
O10 Cu4 O1 Cu1 -124.4(14) . .
N5 Cu4 O1 Cu1 -39.1(2) . .
N12 Cu4 O1 Cu1 150.9(2) 2_666 .
N3 Cu4 O1 Cu1 45.06(18) . .
N2 Cu1 O1 C15 156.9(5) . .
O9 Cu1 O1 C15 73.0(5) . .
N7 Cu1 O1 C15 -19.1(5) . .
N4 Cu1 O1 C15 -111.8(5) . .
N2 Cu1 O1 Cu4 -51.6(2) . .
O9 Cu1 O1 Cu4 -135.60(17) . .
N7 Cu1 O1 Cu4 132.4(2) . .
N4 Cu1 O1 Cu4 39.6(2) . .
N8 Cu3 O5 C23 -171.9(5) . .
N8 Cu3 O5 C23 8.1(5) 2_565 .
O9 Cu3 O5 C23 97.6(5) 2_565 .
O9 Cu3 O5 C23 -82.3(5) . .
O5 Cu3 O5 C23 26(3) 2_565 .
O7 Cu2 O6 C23 -166.7(4) 2_575 .
N1 Cu2 O6 C23 95.1(5) . .
N9 Cu2 O6 C23 -80.5(5) 2_565 .
O9 Cu2 O6 C23 8.1(5) . .
N2 Cu1 O9 Cu3 146.40(18) . .
N7 Cu1 O9 Cu3 -39.27(18) . .
N4 Cu1 O9 Cu3 58.1(4) . .
O1 Cu1 O9 Cu3 -132.65(16) . .
N2 Cu1 O9 Cu2 36.46(17) . .
N7 Cu1 O9 Cu2 -149.21(17) . .
N4 Cu1 O9 Cu2 -51.8(4) . .
O1 Cu1 O9 Cu2 117.41(15) . .
N8 Cu3 O9 Cu1 37.55(18) . .
N8 Cu3 O9 Cu1 -142.45(18) 2_565 .
O9 Cu3 O9 Cu1 -107(4) 2_565 .
O5 Cu3 O9 Cu1 -49.82(16) . .
O5 Cu3 O9 Cu1 130.19(16) 2_565 .
N8 Cu3 O9 Cu2 148.38(16) . .
N8 Cu3 O9 Cu2 -31.62(16) 2_565 .
O9 Cu3 O9 Cu2 4(4) 2_565 .
O5 Cu3 O9 Cu2 61.01(15) . .
O5 Cu3 O9 Cu2 -118.99(15) 2_565 .
O6 Cu2 O9 Cu1 56.63(18) . .
O7 Cu2 O9 Cu1 -125.44(16) 2_575 .
N1 Cu2 O9 Cu1 -33.06(18) . .
N9 Cu2 O9 Cu1 144.87(18) 2_565 .
O6 Cu2 O9 Cu3 -55.73(17) . .
O7 Cu2 O9 Cu3 122.19(16) 2_575 .
N1 Cu2 O9 Cu3 -145.43(18) . .
N9 Cu2 O9 Cu3 32.50(18) 2_565 .
N11 Cu5 O10 Cu4 154.6(2) . .
N11 Cu5 O10 Cu4 -25.4(2) 2_666 .
O10 Cu5 O10 Cu4 -122(67) 2_666 .
N11 Cu5 O10 Cu6 27.82(19) . .
N11 Cu5 O10 Cu6 -152.18(19) 2_666 .
O10 Cu5 O10 Cu6 111(67) 2_666 .
O1 Cu4 O10 Cu5 -56.2(15) . .
N5 Cu4 O10 Cu5 -141.6(2) . .
N12 Cu4 O10 Cu5 28.6(2) 2_666 .
N3 Cu4 O10 Cu5 134.4(2) . .
O1 Cu4 O10 Cu6 67.9(14) . .
N5 Cu4 O10 Cu6 -17.5(2) . .
N12 Cu4 O10 Cu6 152.7(2) 2_666 .
N3 Cu4 O10 Cu6 -101.46(19) . .
O3 Cu6 O10 Cu5 56.0(2) 1_655 .
N6 Cu6 O10 Cu5 147.8(2) . .
N10 Cu6 O10 Cu5 -29.3(2) . .
O8 Cu6 O10 Cu5 -119.43(17) 2_675 .
O3 Cu6 O10 Cu4 -71.9(2) 1_655 .
N6 Cu6 O10 Cu4 19.9(2) . .
N10 Cu6 O10 Cu4 -157.2(2) . .
O8 Cu6 O10 Cu4 112.65(19) 2_675 .
O6 Cu2 N1 N2 -92.7(4) . .
O7 Cu2 N1 N2 110.5(4) 2_575 .
N9 Cu2 N1 N2 -15(2) 2_565 .
O9 Cu2 N1 N2 12.9(4) . .
O6 Cu2 N1 C2 88.7(5) . .
O7 Cu2 N1 C2 -68.0(5) 2_575 .
N9 Cu2 N1 C2 167(2) 2_565 .
O9 Cu2 N1 C2 -165.6(5) . .
C2 N1 N2 N3 -0.3(6) . .
Cu2 N1 N2 N3 -179.2(3) . .
C2 N1 N2 Cu1 -166.7(4) . .
Cu2 N1 N2 Cu1 14.4(5) . .
O9 Cu1 N2 N1 -36.3(4) . .
N7 Cu1 N2 N1 -116.0(18) . .
N4 Cu1 N2 N1 117.3(4) . .
O1 Cu1 N2 N1 -160.0(4) . .
O9 Cu1 N2 N3 159.2(4) . .
N7 Cu1 N2 N3 79(2) . .
N4 Cu1 N2 N3 -47.2(4) . .
O1 Cu1 N2 N3 35.5(4) . .
N1 N2 N3 C1 0.5(6) . .
Cu1 N2 N3 C1 167.0(4) . .
N1 N2 N3 Cu4 -175.9(3) . .
Cu1 N2 N3 Cu4 -9.4(5) . .
O10 Cu4 N3 C1 -24.2(7) . .
O1 Cu4 N3 C1 156.8(6) . .
N5 Cu4 N3 C1 -112.5(6) . .
N12 Cu4 N3 C1 67.7(7) 2_666 .
O10 Cu4 N3 N2 150.4(3) . .
O1 Cu4 N3 N2 -28.6(3) . .
N5 Cu4 N3 N2 62.1(4) . .
N12 Cu4 N3 N2 -117.7(4) 2_666 .
N2 Cu1 N4 C4 -106.4(5) . .
O9 Cu1 N4 C4 -18.5(8) . .
N7 Cu1 N4 C4 78.3(5) . .
O1 Cu1 N4 C4 170.6(5) . .
N2 Cu1 N4 N5 57.2(4) . .
O9 Cu1 N4 N5 145.1(4) . .
N7 Cu1 N4 N5 -118.1(4) . .
O1 Cu1 N4 N5 -25.8(4) . .
C4 N4 N5 N6 0.3(7) . .
Cu1 N4 N5 N6 -166.6(4) . .
C4 N4 N5 Cu4 169.0(4) . .
Cu1 N4 N5 Cu4 2.1(6) . .
O10 Cu4 N5 N6 9.1(5) . .
O1 Cu4 N5 N6 -165.3(5) . .
N12 Cu4 N5 N6 -71.6(11) 2_666 .
N3 Cu4 N5 N6 109.7(5) . .
O10 Cu4 N5 N4 -157.5(5) . .
O1 Cu4 N5 N4 28.1(5) . .
N12 Cu4 N5 N4 121.8(9) 2_666 .
N3 Cu4 N5 N4 -56.9(4) . .
N4 N5 N6 C3 -0.7(7) . .
Cu4 N5 N6 C3 -168.8(4) . .
N4 N5 N6 Cu6 173.6(4) . .
Cu4 N5 N6 Cu6 5.6(6) . .
O3 Cu6 N6 N5 106.8(4) 1_655 .
N10 Cu6 N6 N5 15(2) . .
O8 Cu6 N6 N5 -108.8(4) 2_675 .
O10 Cu6 N6 N5 -14.9(4) . .
O3 Cu6 N6 C3 -80.4(6) 1_655 .
N10 Cu6 N6 C3 -172.1(19) . .
O8 Cu6 N6 C3 64.0(6) 2_675 .
O10 Cu6 N6 C3 157.9(6) . .
N2 Cu1 N7 C6 -74(2) . .
O9 Cu1 N7 C6 -153.9(6) . .
N4 Cu1 N7 C6 52.3(6) . .
O1 Cu1 N7 C6 -30.6(6) . .
N2 Cu1 N7 N8 106.5(19) . .
O9 Cu1 N7 N8 26.8(3) . .
N4 Cu1 N7 N8 -127.0(3) . .
O1 Cu1 N7 N8 150.2(3) . .
C6 N7 N8 N9 0.3(6) . .
Cu1 N7 N8 N9 179.7(3) . .
C6 N7 N8 Cu3 177.5(4) . .
Cu1 N7 N8 Cu3 -3.0(5) . .
N8 Cu3 N8 N9 14(5) 2_565 .
O9 Cu3 N8 N9 -25.7(4) 2_565 .
O9 Cu3 N8 N9 154.3(4) . .
O5 Cu3 N8 N9 -127.7(4) . .
O5 Cu3 N8 N9 52.3(4) 2_565 .
N8 Cu3 N8 N7 -162(5) 2_565 .
O9 Cu3 N8 N7 157.6(4) 2_565 .
O9 Cu3 N8 N7 -22.4(4) . .
O5 Cu3 N8 N7 55.7(4) . .
O5 Cu3 N8 N7 -124.3(4) 2_565 .
N7 N8 N9 C5 -0.2(6) . .
Cu3 N8 N9 C5 -177.2(4) . .
N7 N8 N9 Cu2 178.8(3) . 2_565
Cu3 N8 N9 Cu2 1.8(5) . 2_565
O3 Cu6 N10 N11 -102.4(4) 1_655 .
N6 Cu6 N10 N11 -10(2) . .
O8 Cu6 N10 N11 113.6(4) 2_675 .
O10 Cu6 N10 N11 19.6(4) . .
O3 Cu6 N10 C8 64.9(7) 1_655 .
N6 Cu6 N10 C8 156.9(19) . .
O8 Cu6 N10 C8 -79.1(7) 2_675 .
O10 Cu6 N10 C8 -173.1(7) . .
C8 N10 N11 N12 -0.9(7) . .
Cu6 N10 N11 N12 169.8(4) . .
C8 N10 N11 Cu5 -173.2(5) . .
Cu6 N10 N11 Cu5 -2.5(6) . .
N11 Cu5 N11 N10 77(12) 2_666 .
O10 Cu5 N11 N10 161.2(5) 2_666 .
O10 Cu5 N11 N10 -18.8(5) . .
N11 Cu5 N11 N12 -94(12) 2_666 .
O10 Cu5 N11 N12 -10.2(5) 2_666 .
O10 Cu5 N11 N12 169.8(5) . .
N10 N11 N12 C7 1.3(7) . .
Cu5 N11 N12 C7 173.9(4) . .
N10 N11 N12 Cu4 179.0(4) . 2_666
Cu5 N11 N12 Cu4 -8.4(6) . 2_666
N2 N3 C1 C2 -0.5(7) . .
Cu4 N3 C1 C2 174.3(4) . .
N2 N1 C2 C1 0.0(6) . .
Cu2 N1 C2 C1 178.6(4) . .
N3 C1 C2 N1 0.4(7) . .
N5 N6 C3 C4 0.8(7) . .
Cu6 N6 C3 C4 -172.6(5) . .
N5 N4 C4 C3 0.2(7) . .
Cu1 N4 C4 C3 165.4(5) . .
N6 C3 C4 N4 -0.6(8) . .
N8 N9 C5 C6 0.1(6) . .
Cu2 N9 C5 C6 -178.6(4) 2_565 .
N8 N7 C6 C5 -0.2(6) . .
Cu1 N7 C6 C5 -179.5(4) . .
N9 C5 C6 N7 0.1(7) . .
N11 N12 C7 C8 -1.2(8) . .
Cu4 N12 C7 C8 -178.1(5) 2_666 .
N11 N10 C8 C7 0.1(8) . .
Cu6 N10 C8 C7 -168.1(5) . .
N12 C7 C8 N10 0.7(8) . .
C14 C9 C10 C11 1.0(8) . .
C15 C9 C10 C11 -174.6(5) . .
C9 C10 C11 C12 0.5(9) . .
C9 C10 C11 C16 175.1(5) . .
C10 C11 C12 C13 -2.2(9) . .
C16 C11 C12 C13 -176.7(6) . .
C11 C12 C13 C14 2.4(9) . .
C10 C9 C14 C13 -0.9(8) . .
C15 C9 C14 C13 174.7(5) . .
C12 C13 C14 C9 -0.8(9) . .
Cu4 O1 C15 O2 -29.5(8) . .
Cu1 O1 C15 O2 118.1(5) . .
Cu4 O1 C15 C9 148.4(4) . .
Cu1 O1 C15 C9 -64.0(6) . .
C10 C9 C15 O2 170.4(5) . .
C14 C9 C15 O2 -5.0(8) . .
C10 C9 C15 O1 -7.5(7) . .
C14 C9 C15 O1 177.0(5) . .
Cu6 O3 C16 O4 18.2(7) 1_455 .
Cu6 O3 C16 C11 -158.5(4) 1_455 .
C10 C11 C16 O4 -142.5(6) . .
C12 C11 C16 O4 31.9(9) . .
C10 C11 C16 O3 34.4(8) . .
C12 C11 C16 O3 -151.1(6) . .
C22 C17 C18 C19 -0.3(8) . .
C23 C17 C18 C19 179.3(5) . .
C17 C18 C19 C20 0.5(8) . .
C17 C18 C19 C24 178.6(5) . .
C18 C19 C20 C21 0.0(9) . .
C24 C19 C20 C21 -178.1(5) . .
C19 C20 C21 C22 -0.7(9) . .
C18 C17 C22 C21 -0.5(9) . .
C23 C17 C22 C21 179.9(5) . .
C20 C21 C22 C17 1.0(9) . .
Cu3 O5 C23 O6 45.8(8) . .
Cu3 O5 C23 C17 -134.2(4) . .
Cu2 O6 C23 O5 -3.5(8) . .
Cu2 O6 C23 C17 176.5(3) . .
C22 C17 C23 O5 8.4(8) . .
C18 C17 C23 O5 -171.2(5) . .
C22 C17 C23 O6 -171.6(5) . .
C18 C17 C23 O6 8.8(8) . .
Cu6 O8 C24 O7 -10.5(6) 2_675 .
Cu6 O8 C24 C19 167.7(4) 2_675 .
Cu2 O7 C24 O8 -176.2(4) 2_575 .
Cu2 O7 C24 C19 5.6(10) 2_575 .
C20 C19 C24 O8 -13.6(8) . .
C18 C19 C24 O8 168.3(5) . .
C20 C19 C24 O7 164.6(5) . .
C18 C19 C24 O7 -13.5(8) . .
